data_4108968
loop_
_publ_author_name
'Wakako Kaneko'
'Susumu Kitagawa'
'Masaaki Ohba'

_publ_contact_author_address
;
Department of Synthetic Chemistry and Biological Chemistry, 
Graduate School of Engineering, Kyoto University, Katsura, Nishikyo-ku, 
Kyoto 615-8510, Japan
;
_publ_contact_author_email ' ohba@sbchem.kyoto-u.ac.jp'
_publ_contact_author_fax ' 81-75-383-2732 '
_publ_contact_author_name ' Masaaki Ohba'
_publ_contact_author_phone ' 81-75-383-2807 '
_publ_section_title
;
 Chiral Cyanide-Bridged MnIIMnIII Ferrimagnets,
 [MnII(HL)(H2O)][MnIII(CN)6].2H2O (L = S- or R-1,2-diaminopropane):
 Syntheses, Structures, and Magnetic Behaviors
;
_journal_name_full 'Journal of the American Chemical Society'
_journal_page_first 248
_journal_page_last 249
_journal_paper_doi 10.1021/ja066140b
_journal_volume 129
_journal_year 2007
_chemical_formula_sum 'C9 H17 Mn2 N8 O3'
_chemical_formula_weight 395.16
_space_group_IT_number 19
_symmetry_cell_setting orthorhombic
_symmetry_Int_Tables_number 19
_symmetry_space_group_name_Hall 'P 2ac 2ab'
_symmetry_space_group_name_H-M 'P 21 21 21'
_audit_creation_date 'Thu Nov 30 16:37:23 2006'
_audit_creation_method 'by teXsan'
_cell_angle_alpha 90
_cell_angle_beta 90
_cell_angle_gamma 90
_cell_formula_units_Z 4
_cell_length_a 7.5145(5)
_cell_length_b 14.261(1)
_cell_length_c 14.844(1)
_cell_measurement_reflns_used 5474
_cell_measurement_temperature 243.1
_cell_measurement_theta_max 27.5
_cell_measurement_theta_min 3.0
_cell_volume 1590.75(19)
_computing_cell_refinement CRYSTALCLEAR
_computing_data_collection CRYSTALCLEAR
_computing_data_reduction 'teXsan Ver. 1.11'
_computing_publication_material 'teXsan Ver. 1.11'
_computing_structure_refinement 'teXsan Ver. 1.10'
_computing_structure_solution directMethod
_diffrn_detector_area_resol_mean 14.63
_diffrn_measured_fraction_theta_full 0.9971
_diffrn_measured_fraction_theta_max 0.9971
_diffrn_measurement_device_type 'Rigaku/MSC Mercury CCD'
_diffrn_measurement_method \w
_diffrn_radiation_type 'Mo K\a'
_diffrn_radiation_wavelength 0.7107
_diffrn_reflns_av_R_equivalents 0.043
_diffrn_reflns_limit_h_max 9
_diffrn_reflns_limit_h_min -9
_diffrn_reflns_limit_k_max 18
_diffrn_reflns_limit_k_min -18
_diffrn_reflns_limit_l_max 19
_diffrn_reflns_limit_l_min -19
_diffrn_reflns_number 13637
_diffrn_reflns_theta_full 27.48
_diffrn_reflns_theta_max 27.48
_exptl_absorpt_coefficient_mu 1.611
_exptl_absorpt_correction_T_max 0.923
_exptl_absorpt_correction_T_min 0.923
_exptl_absorpt_correction_type none
_exptl_crystal_colour 'Dark Red'
_exptl_crystal_density_diffrn 1.650
_exptl_crystal_description Platelet
_exptl_crystal_size_max 0.280
_exptl_crystal_size_mid 0.120
_exptl_crystal_size_min 0.050
_refine_diff_density_max 0.95
_refine_diff_density_min -0.61
_refine_ls_abs_structure_Flack -0.02(2)
_refine_ls_extinction_method none
_refine_ls_goodness_of_fit_ref 1.003
_refine_ls_hydrogen_treatment noref
_refine_ls_number_parameters 191
_refine_ls_number_reflns 13245
_refine_ls_R_factor_gt 0.0422
_refine_ls_shift/su_max 0.0015
_refine_ls_structure_factor_coef Fsqd
_refine_ls_weighting_details 'w = 1/[\s^2^(Fo^2^) + (0.07200(Max(Fo^2^,0) + 2Fc^2^)/3)^2^]'
_refine_ls_weighting_scheme calc
_refine_ls_wR_factor_ref 0.1160
_reflns_number_gt 11767
_reflns_number_total 2092
_reflns_threshold_expression F^2^>2.0\s(F^2^)
_cod_data_source_file ja066140bsi20061130_060127.cif
_cod_data_source_block '_MnMnR-pn(1R)'
_cod_original_cell_volume 1590.7(2)
_cod_original_sg_symbol_H-M 'P 21 21 21 '
_cod_original_formula_sum 'C9 H17 N8 Mn2 O3 '
_cod_database_code 4108968

loop_
_symmetry_equiv_pos_as_xyz
x,y,z
1/2-x,-y,1/2+z
1/2+x,1/2-y,-z
-x,1/2+y,1/2-z

loop_
_atom_site_label
_atom_site_type_symbol
_atom_site_fract_x
_atom_site_fract_y
_atom_site_fract_z
_atom_site_U_iso_or_equiv
_atom_site_adp_type
_atom_site_occupancy
_atom_site_calc_flag
Mn(1) Mn -0.49910(6) -0.25737(2) -0.26214(2) 0.01181(6) Uani 1.00 d
Mn(2) Mn 0.00836(4) -0.50781(2) -0.19365(2) 0.01295(6) Uani 1.00 d
O(1) O -0.0528(2) -0.48939(9) -0.04719(9) 0.0240(4) Uani 1.00 d
O(2) O -0.9976(5) -0.3262(2) -0.4285(2) 0.1018(9) Uani 1.00 d
N(1) N -0.1994(2) -0.4024(1) -0.2166(1) 0.0267(5) Uani 1.00 d
N(2) N -0.7798(2) -0.4025(1) -0.1938(2) 0.0248(5) Uani 1.00 d
N(3) N -0.5301(4) -0.3527(2) -0.4505(1) 0.0559(7) Uani 1.00 d
N(4) N -0.4825(3) -0.1525(1) -0.0762(1) 0.0385(5) Uani 1.00 d
N(5) N -0.2182(3) -0.1139(1) -0.3345(1) 0.0232(5) Uani 1.00 d
N(6) N -0.7998(3) -0.1159(1) -0.3127(1) 0.0234(5) Uani 1.00 d
N(7) N 0.0663(2) -0.5236(1) -0.3452(1) 0.0230(4) Uani 1.00 d
N(8) N -0.0591(2) -0.4858(2) -0.5455(1) 0.0408(6) Uani 1.00 d
C(1) C -0.3077(3) -0.3477(2) -0.2316(2) 0.0170(5) Uani 1.00 d
C(2) C -0.6780(3) -0.3486(2) -0.2171(2) 0.0183(6) Uani 1.00 d
C(3) C -0.5204(4) -0.3177(1) -0.3822(1) 0.0247(5) Uani 1.00 d
C(4) C -0.4885(3) -0.1930(1) -0.1427(1) 0.0208(4) Uani 1.00 d
C(5) C -0.3198(3) -0.1680(2) -0.3098(2) 0.0172(6) Uani 1.00 d
C(6) C -0.6919(3) -0.1684(2) -0.2962(2) 0.0168(6) Uani 1.00 d
C(7) C -0.0350(3) -0.5858(2) -0.4064(1) 0.0234(5) Uani 1.00 d
C(8) C -0.0047(4) -0.6878(1) -0.3821(1) 0.0295(5) Uani 1.00 d
C(9) C 0.0119(4) -0.5736(2) -0.5050(1) 0.0326(5) Uani 1.00 d
H(1) H 0.1877 -0.5433 -0.3489 0.0259 Uiso 1.00 calc
H(2) H 0.0569 -0.4620 -0.3696 0.0259 Uiso 1.00 calc
H(3) H -0.1580 -0.5724 -0.3990 0.0279 Uiso 1.00 calc
H(4) H 0.1026 -0.7089 -0.4093 0.0330 Uiso 1.00 calc
H(5) H -0.1015 -0.7244 -0.4039 0.0330 Uiso 1.00 calc
H(6) H 0.0034 -0.6941 -0.3187 0.0330 Uiso 1.00 calc
H(7) H -0.0321 -0.6243 -0.5378 0.0394 Uiso 1.00 calc
H(8) H 0.1388 -0.5706 -0.5098 0.0394 Uiso 1.00 calc
H(9) H -0.1819 -0.4933 -0.5518 0.0495 Uiso 1.00 calc
H(10) H -0.0287 -0.4357 -0.5087 0.0495 Uiso 1.00 calc
H(11) H -0.0043 -0.4798 -0.6035 0.0495 Uiso 1.00 calc
H(12) H -0.0088 -0.5444 -0.0171 0.0178 Uiso 1.00 calc
H(13) H -0.0100 -0.4401 -0.0013 0.0178 Uiso 1.00 calc
H(14) H -0.9107 -0.3344 -0.4556 0.0178 Uiso 1.00 calc
H(15) H -1.0806 -0.3355 -0.4617 0.0178 Uiso 1.00 calc

loop_
_atom_site_aniso_label
_atom_site_aniso_U_11
_atom_site_aniso_U_22
_atom_site_aniso_U_33
_atom_site_aniso_U_12
_atom_site_aniso_U_13
_atom_site_aniso_U_23
Mn(1) 0.0117(1) 0.0091(1) 0.0147(1) 0.0005(1) -0.0001(1) 0.00094(9)
Mn(2) 0.0118(1) 0.0111(1) 0.0159(1) 0.0001(2) -0.0006(1) 0.00013(9)
O(1) 0.0368(8) 0.0212(7) 0.0138(6) 0.0025(6) 0.0019(5) -0.0026(6)
O(2) 0.148(2) 0.061(1) 0.096(2) -0.013(2) -0.042(2) 0.017(1)
N(1) 0.0218(9) 0.021(1) 0.038(1) 0.0077(8) -0.0043(9) 0.0055(10)
N(2) 0.0217(9) 0.021(1) 0.032(1) -0.0067(8) 0.0007(8) -0.0003(9)
N(3) 0.086(2) 0.049(1) 0.033(1) 0.011(1) -0.010(1) -0.0171(10)
N(4) 0.050(1) 0.037(1) 0.0281(9) 0.005(1) 0.000(1) -0.0126(8)
N(5) 0.0236(10) 0.020(1) 0.026(1) -0.0080(8) -0.0029(8) 0.0022(9)
N(6) 0.0222(9) 0.019(1) 0.029(1) 0.0071(8) 0.0024(8) 0.0057(9)
N(7) 0.0293(9) 0.0226(9) 0.0170(8) -0.0042(7) -0.0016(7) 0.0031(7)
N(8) 0.037(1) 0.057(1) 0.028(1) -0.0058(10) -0.0083(8) 0.017(1)
C(1) 0.017(1) 0.015(1) 0.020(1) -0.0021(8) -0.0010(9) 0.0003(9)
C(2) 0.017(1) 0.015(1) 0.023(1) -0.0012(8) -0.0034(9) 0.0021(9)
C(3) 0.028(1) 0.0216(9) 0.0247(9) 0.004(1) -0.002(1) -0.0045(7)
C(4) 0.019(1) 0.0193(8) 0.0240(9) 0.002(1) -0.005(1) 0.0010(7)
C(5) 0.015(1) 0.016(1) 0.020(1) 0.0010(8) -0.0057(9) -0.0037(10)
C(6) 0.016(1) 0.014(1) 0.020(1) -0.0023(8) -0.0008(8) 0.0040(9)
C(7) 0.020(1) 0.032(1) 0.0176(9) 0.0004(9) 0.0001(8) -0.0012(8)
C(8) 0.031(1) 0.0268(9) 0.030(1) -0.001(1) 0.001(1) -0.0036(8)
C(9) 0.036(1) 0.044(1) 0.0175(9) 0.005(1) -0.003(1) -0.0015(8)

loop_
_atom_type_symbol
_atom_type_description
_atom_type_scat_dispersion_real
_atom_type_scat_dispersion_imag
_atom_type_scat_source
C C 0.003 0.002
;International Tables for Crystallography
(1992, Vol. C, Tables 4.2.6.8 and 6.1.1.1)
;
H H 0.000 0.000
;International Tables for Crystallography
(1992, Vol. C, Table 6.1.1.2)
;
Mn Mn 0.337 0.728
;International Tables for Crystallography
(1992, Vol. C, Tables 4.2.6.8 and 6.1.1.1)
;
N N 0.006 0.003
;International Tables for Crystallography
(1992, Vol. C, Tables 4.2.6.8 and 6.1.1.1)
;
O O 0.011 0.006
;International Tables for Crystallography
(1992, Vol. C, Tables 4.2.6.8 and 6.1.1.1)
;

loop_
_geom_angle_atom_site_label_1
_geom_angle_atom_site_label_2
_geom_angle_atom_site_label_3
_geom_angle
_geom_angle_site_symmetry_1
_geom_angle_site_symmetry_3
_geom_angle_publ_flag
C(1) Mn(1) C(2) 89.34(7) . . yes
C(1) Mn(1) C(3) 89.0(1) . . yes
C(1) Mn(1) C(4) 93.83(9) . . yes
C(1) Mn(1) C(5) 90.37(10) . . yes
C(1) Mn(1) C(6) 178.4(1) . . yes
C(2) Mn(1) C(3) 87.9(1) . . yes
C(2) Mn(1) C(4) 91.67(10) . . yes
C(2) Mn(1) C(5) 178.6(1) . . yes
C(2) Mn(1) C(6) 90.6(1) . . yes
C(3) Mn(1) C(4) 177.2(1) . . yes
C(3) Mn(1) C(5) 90.75(10) . . yes
C(3) Mn(1) C(6) 89.38(10) . . yes
C(4) Mn(1) C(5) 89.68(10) . . yes
C(4) Mn(1) C(6) 87.81(9) . . yes
C(5) Mn(1) C(6) 89.68(7) . . yes
O(1) Mn(2) N(1) 85.67(7) . . yes
O(1) Mn(2) N(2) 94.01(7) . 1_655 yes
O(1) Mn(2) N(5) 92.48(6) . 4_544 yes
O(1) Mn(2) N(6) 83.94(7) . 4_444 yes
O(1) Mn(2) N(7) 178.51(5) . . yes
N(1) Mn(2) N(2) 92.70(6) . 1_655 yes
N(1) Mn(2) N(5) 178.14(8) . 4_544 yes
N(1) Mn(2) N(6) 88.86(7) . 4_444 yes
N(1) Mn(2) N(7) 92.85(7) . . yes
N(2) Mn(2) N(5) 87.22(7) 1_655 4_544 yes
N(2) Mn(2) N(6) 177.33(9) 1_655 4_444 yes
N(2) Mn(2) N(7) 85.90(7) 1_655 . yes
N(5) Mn(2) N(6) 91.16(6) 4_544 4_444 yes
N(5) Mn(2) N(7) 89.00(7) 4_544 . yes
N(6) Mn(2) N(7) 96.19(7) 4_444 . yes
Mn(2) N(1) C(1) 177.8(2) . . yes
Mn(2) N(2) C(2) 162.3(2) 1_455 . yes
Mn(2) N(5) C(5) 150.5(2) 4_554 . yes
Mn(2) N(6) C(6) 165.0(2) 4_454 . yes
Mn(2) N(7) C(7) 124.1(1) . . yes
Mn(1) C(1) N(1) 177.2(2) . . yes
Mn(1) C(2) N(2) 177.8(2) . . yes
Mn(1) C(3) N(3) 179.0(3) . . yes
Mn(1) C(4) N(4) 177.0(2) . . yes
Mn(1) C(5) N(5) 177.2(2) . . yes
Mn(1) C(6) N(6) 177.3(2) . . yes
N(7) C(7) C(8) 110.6(2) . . yes
N(7) C(7) C(9) 113.8(2) . . yes
C(8) C(7) C(9) 107.7(2) . . yes
N(8) C(9) C(7) 113.8(2) . . yes

loop_
_geom_bond_atom_site_label_1
_geom_bond_atom_site_label_2
_geom_bond_distance
_geom_bond_site_symmetry_2
_geom_bond_publ_flag
Mn(1) C(1) 1.983(2) . yes
Mn(1) C(2) 1.987(2) . yes
Mn(1) C(3) 1.985(2) . yes
Mn(1) C(4) 1.997(2) . yes
Mn(1) C(5) 1.985(2) . yes
Mn(1) C(6) 1.991(2) . yes
Mn(2) O(1) 2.237(1) . yes
Mn(2) N(1) 2.194(2) . yes
Mn(2) N(2) 2.189(2) 1_655 yes
Mn(2) N(5) 2.225(2) 4_544 yes
Mn(2) N(6) 2.200(2) 4_444 yes
Mn(2) N(7) 2.302(2) . yes
N(1) C(1) 1.149(3) . yes
N(2) C(2) 1.138(3) . yes
N(3) C(3) 1.133(3) . yes
N(4) C(4) 1.146(2) . yes
N(5) C(5) 1.145(3) . yes
N(6) C(6) 1.131(3) . yes
N(7) C(7) 1.480(3) . yes
N(8) C(9) 1.488(3) . yes
C(7) C(8) 1.515(3) . yes
C(7) C(9) 1.516(3) . yes

loop_
_geom_contact_atom_site_label_1
_geom_contact_atom_site_label_2
_geom_contact_distance
_geom_contact_site_symmetry_2
O(1) N(3) 2.742(3) 2_445
O(1) N(4) 2.779(2) 3_545
O(1) N(8) 2.938(2) 2_445
O(2) N(8) 2.900(3) 1_455
O(2) N(7) 3.112(3) 1_455
O(2) N(3) 3.129(3) 3_444
O(2) C(3) 3.484(3) 3_444
O(2) N(3) 3.548(5) .
N(1) N(8) 3.506(3) 2_445
N(2) N(7) 3.061(3) 1_455
N(2) C(9) 3.468(3) 2_445
N(3) N(5) 3.523(3) 3_444
N(5) N(7) 3.174(3) 4_554
N(5) N(8) 3.429(3) 3_444
N(6) N(8) 3.132(3) 3_444
N(6) N(7) 3.351(3) 4_454
N(6) C(8) 3.401(3) 4_454
N(6) C(7) 3.506(3) 4_454
N(8) C(6) 3.370(3) 3_544
N(8) C(5) 3.558(3) 3_544
C(2) C(9) 3.564(3) 2_445
C(6) C(8) 3.504(3) 4_454

loop_
_geom_hbond_atom_site_label_D
_geom_hbond_atom_site_label_H
_geom_hbond_atom_site_label_A
_geom_hbond_site_symmetry_A
_geom_hbond_distance_DH
_geom_hbond_distance_HA
_geom_hbond_distance_DA
_geom_hbond_angle_DHA
_geom_hbond_publ_flag
N(8) H(10) N(7) . 0.883 2.998 3.161(7) 92.434 no
N(1) O(1) 3.023(7) . -0.4310 -0.1605 -0.1509 92.434 no
N(7) N(1) 3.264(7) . -0.4863 -0.3059 -0.0152 92.434 no
N(7) N(8) 3.161(7) . -0.5125 -0.4089 0.0281 92.434 no
N(8) H(11) N(5) 3_566 1.035 2.565 3.408(7) 138.363 no
N(8) H N(6) 3_566 1.068 2.471 3.166(8) 121.719 no
N(8) H(10) O(2) 1_655 0.883 2.071 2.933(9) 165.216 no

loop_
_geom_torsion_atom_site_label_1
_geom_torsion_atom_site_label_2
_geom_torsion_atom_site_label_3
_geom_torsion_atom_site_label_4
_geom_torsion
_geom_torsion_site_symmetry_4
_geom_torsion_publ_flag
Mn(1) C(1) N(1) Mn(2) 38(8) . yes
Mn(1) C(2) N(2) Mn(2) -32(6) 1_455 yes
Mn(1) C(5) N(5) Mn(2) 40(4) 4_554 yes
Mn(1) C(6) N(6) Mn(2) -26(5) 4_454 yes
Mn(2) N(7) C(7) C(8) -66.7(2) . yes
Mn(2) N(7) C(7) C(9) 171.9(1) . yes
O(1) Mn(2) N(1) C(1) -173(5) . yes
O(1) Mn(2) N(7) C(7) -90(1) . yes
N(1) Mn(2) N(7) C(7) -84.5(2) . yes
N(1) C(1) Mn(1) C(2) 67(4) . yes
N(1) C(1) Mn(1) C(3) -20(4) . yes
N(1) C(1) Mn(1) C(4) 159(4) . yes
N(1) C(1) Mn(1) C(5) -111(4) . yes
N(1) C(1) Mn(1) C(6) -19(7) . yes
N(2) C(2) Mn(1) C(1) -76(5) . yes
N(2) C(2) Mn(1) C(3) 12(5) . yes
N(2) C(2) Mn(1) C(4) -170(5) . yes
N(2) C(2) Mn(1) C(5) 0(9) . yes
N(2) C(2) Mn(1) C(6) 101(5) . yes
N(3) C(3) Mn(1) C(1) -20(11) . yes
N(3) C(3) Mn(1) C(2) -109(11) . yes
N(3) C(3) Mn(1) C(4) 168(10) . yes
N(3) C(3) Mn(1) C(5) 70(11) . yes
N(3) C(3) Mn(1) C(6) 159(11) . yes
N(4) C(4) Mn(1) C(1) 133(4) . yes
N(4) C(4) Mn(1) C(2) -137(4) . yes
N(4) C(4) Mn(1) C(3) -55(6) . yes
N(4) C(4) Mn(1) C(5) 42(4) . yes
N(4) C(4) Mn(1) C(6) -46(4) . yes
N(5) C(5) Mn(1) C(1) -114(4) . yes
N(5) C(5) Mn(1) C(2) 168(3) . yes
N(5) C(5) Mn(1) C(3) 156(4) . yes
N(5) C(5) Mn(1) C(4) -20(4) . yes
N(5) C(5) Mn(1) C(6) 67(4) . yes
N(6) C(6) Mn(1) C(1) -168(3) . yes
N(6) C(6) Mn(1) C(2) 103(4) . yes
N(6) C(6) Mn(1) C(3) -168(4) . yes
N(6) C(6) Mn(1) C(4) 12(4) . yes
N(6) C(6) Mn(1) C(5) -77(4) . yes
N(7) Mn(2) N(1) C(1) 7(5) . yes
N(7) C(7) C(9) N(8) -73.7(2) . yes
N(8) C(9) C(7) C(8) 163.2(2) . yes
N(8) C(9) C(7) C(8) 163.2(2) . yes
